data_2217241
loop_
_publ_author_name
'Zhao, Qi-Hua'
'Zhang, Lei'
'Du, Lin'
'Fang, Rui-Bin'

_publ_section_title
;
 (Dicyanamido)[2-(2-pyridylmethyliminomethyl)phenolato]copper(II)
 monohydrate
;
_journal_coeditor_code PK2057
_journal_issue 1
_journal_name_full 'Acta Crystallographica Section E'
_journal_page_first m142
_journal_page_last m142
_journal_paper_doi 10.1107/S1600536807057169
_journal_volume 64
_journal_year 2008
_chemical_formula_iupac '[Cu (C13 H11 N2 O) (C2 N3)], H2 O'
_chemical_formula_moiety 'C15 H11 Cu N5 O, (H2 O)'
_chemical_formula_sum 'C15 H13 Cu N5 O2'
_chemical_formula_weight 358.84
_chemical_name_systematic
;
(Dicyanamido)[2-(2-pyridylmethyliminomethyl)phenolato]copper(II) monohydrate
;
_space_group_IT_number 14
_symmetry_cell_setting monoclinic
_symmetry_space_group_name_Hall '-P 2ybc'
_symmetry_space_group_name_H-M 'P 1 21/c 1'
_atom_sites_solution_hydrogens geom
_atom_sites_solution_primary direct
_atom_sites_solution_secondary difmap
_audit_creation_method SHELXL-97
_cell_angle_alpha 90.00
_cell_angle_beta 98.382(9)
_cell_angle_gamma 90.00
_cell_formula_units_Z 4
_cell_length_a 9.8851(12)
_cell_length_b 7.0240(6)
_cell_length_c 21.398(3)
_cell_measurement_reflns_used 3146
_cell_measurement_temperature 293(2)
_cell_measurement_theta_max 27.5
_cell_measurement_theta_min 3.0
_cell_volume 1469.9(3)
_computing_cell_refinement 'CrystalClear (Rigaku, 2005)'
_computing_data_collection 'CrystalClear (Rigaku, 2005)'
_computing_data_reduction 'CrystalClear (Rigaku, 2005)'
_computing_molecular_graphics 'SHELXTL (Sheldrick, 1999)'
_computing_publication_material 'SHELXTL (Sheldrick, 1999)'
_computing_structure_refinement 'SHELXL97 (Sheldrick, 1997)'
_computing_structure_solution 'SHELXS97 (Sheldrick, 1997)'
_diffrn_ambient_temperature 293(2)
_diffrn_detector_area_resol_mean 13.6612
_diffrn_measured_fraction_theta_full 0.995
_diffrn_measured_fraction_theta_max 0.995
_diffrn_measurement_device_type 'Rigaku Mercury2 CCD'
_diffrn_measurement_method \w
_diffrn_radiation_monochromator graphite
_diffrn_radiation_source 'fine-focus sealed tube'
_diffrn_radiation_type MoK\a
_diffrn_radiation_wavelength 0.71073
_diffrn_reflns_av_R_equivalents 0.0475
_diffrn_reflns_av_sigmaI/netI 0.0371
_diffrn_reflns_limit_h_max 13
_diffrn_reflns_limit_h_min -13
_diffrn_reflns_limit_k_max 9
_diffrn_reflns_limit_k_min -9
_diffrn_reflns_limit_l_max 28
_diffrn_reflns_limit_l_min -28
_diffrn_reflns_number 14839
_diffrn_reflns_theta_full 27.87
_diffrn_reflns_theta_max 27.9
_diffrn_reflns_theta_min 2.6
_diffrn_standards_number 0
_exptl_absorpt_coefficient_mu 1.503
_exptl_absorpt_correction_T_max 0.741
_exptl_absorpt_correction_T_min 0.693
_exptl_absorpt_correction_type multi-scan
_exptl_absorpt_process_details '(CrystalClear; Rigaku, 2005)'
_exptl_crystal_colour Colourless
_exptl_crystal_density_diffrn 1.622
_exptl_crystal_density_method 'not measured'
_exptl_crystal_description Prism
_exptl_crystal_F_000 732
_exptl_crystal_size_max 0.2
_exptl_crystal_size_mid 0.2
_exptl_crystal_size_min 0.2
_refine_diff_density_max 0.613
_refine_diff_density_min -0.351
_refine_ls_extinction_method none
_refine_ls_goodness_of_fit_ref 1.042
_refine_ls_hydrogen_treatment constr
_refine_ls_matrix_type full
_refine_ls_number_parameters 208
_refine_ls_number_reflns 3487
_refine_ls_number_restraints 0
_refine_ls_restrained_S_all 1.042
_refine_ls_R_factor_all 0.0611
_refine_ls_R_factor_gt 0.0419
_refine_ls_shift/su_max 0.001
_refine_ls_shift/su_mean 0.000
_refine_ls_structure_factor_coef Fsqd
_refine_ls_weighting_details 'calc w=1/[\s^2^(Fo^2^)+(0.0583P)^2^+0.2406P] where P=(Fo^2^+2Fc^2^)/3'
_refine_ls_weighting_scheme calc
_refine_ls_wR_factor_gt 0.1043
_refine_ls_wR_factor_ref 0.1147
_reflns_number_gt 2664
_reflns_number_total 3487
_reflns_threshold_expression >2\s(I)
_cod_data_source_file pk2057.cif
_cod_data_source_block I
_cod_original_sg_symbol_H-M 'P 21/c'
_cod_database_code 2217241
_cod_database_fobs_code 2217241

loop_
_symmetry_equiv_pos_as_xyz
'x, y, z'
'-x, y+1/2, -z+1/2'
'-x, -y, -z'
'x, -y-1/2, z-1/2'

loop_
_atom_site_type_symbol
_atom_site_label
_atom_site_fract_x
_atom_site_fract_y
_atom_site_fract_z
_atom_site_U_iso_or_equiv
_atom_site_adp_type
_atom_site_calc_flag
_atom_site_refinement_flags
_atom_site_occupancy
Cu Cu1 0.56134(3) 0.30788(5) 0.548195(15) 0.04185(13) Uani d . 1
O O1 0.42489(19) 0.2985(3) 0.47469(10) 0.0489(5) Uani d . 1
N N2 0.7131(2) 0.3036(3) 0.62161(11) 0.0411(5) Uani d . 1
N N1 0.6994(2) 0.1915(3) 0.50553(12) 0.0463(6) Uani d . 1
C C1 0.4349(3) 0.2127(4) 0.41987(14) 0.0439(6) Uani d . 1
N N3 0.4226(2) 0.3912(4) 0.59818(11) 0.0477(5) Uani d . 1
O O1W 0.1486(2) 0.3114(5) 0.50627(14) 0.0968(11) Uani d . 1
H H1WA 0.0984 0.3091 0.4690 0.116 Uiso d R 1
H H1WB 0.2322 0.3266 0.4974 0.116 Uiso d R 1
C C10 0.7040(3) 0.3557(4) 0.68161(15) 0.0508(7) Uani d . 1
H H10A 0.6219 0.4051 0.6908 0.061 Uiso calc R 1
C C7 0.6801(3) 0.1162(4) 0.44982(13) 0.0454(6) Uani d . 1
H H7A 0.7536 0.0521 0.4370 0.055 Uiso calc R 1
C C6 0.3203(3) 0.2118(4) 0.37236(14) 0.0501(7) Uani d . 1
H H6A 0.2384 0.2647 0.3805 0.060 Uiso calc R 1
N N4 0.2314(2) 0.4829(5) 0.65140(12) 0.0617(7) Uani d . 1
C C14 0.3289(3) 0.4396(4) 0.62031(12) 0.0436(6) Uani d . 1
C C3 0.5580(3) 0.0428(4) 0.34622(14) 0.0525(7) Uani d . 1
H H3A 0.6374 -0.0163 0.3377 0.063 Uiso calc R 1
C C8 0.8366(3) 0.1772(5) 0.54199(15) 0.0582(8) Uani d . 1
H H8A 0.8986 0.2615 0.5242 0.070 Uiso calc R 1
H H8B 0.8704 0.0480 0.5400 0.070 Uiso calc R 1
C C13 0.9430(3) 0.2075(5) 0.65564(17) 0.0584(8) Uani d . 1
H H13A 1.0241 0.1562 0.6460 0.070 Uiso calc R 1
C C2 0.5558(3) 0.1225(4) 0.40608(13) 0.0441(6) Uani d . 1
C C11 0.8115(4) 0.3384(5) 0.72932(16) 0.0616(8) Uani d . 1
H H11A 0.8030 0.3780 0.7700 0.074 Uiso calc R 1
C C4 0.4466(3) 0.0493(5) 0.29979(15) 0.0594(8) Uani d . 1
H H4B 0.4506 -0.0014 0.2600 0.071 Uiso calc R 1
C C9 0.8314(3) 0.2302(4) 0.60885(14) 0.0456(6) Uani d . 1
C C12 0.9325(3) 0.2615(5) 0.71624(18) 0.0652(9) Uani d . 1
H H12A 1.0062 0.2464 0.7482 0.078 Uiso calc R 1
C C5 0.3281(3) 0.1335(4) 0.31392(15) 0.0549(8) Uani d . 1
H H5A 0.2514 0.1373 0.2831 0.066 Uiso calc R 1
C C15 0.1320(3) 0.5962(5) 0.62805(14) 0.0545(7) Uani d . 1
N N5 0.0420(3) 0.6967(5) 0.61320(16) 0.0770(9) Uani d . 1

loop_
_atom_site_aniso_label
_atom_site_aniso_U_11
_atom_site_aniso_U_22
_atom_site_aniso_U_33
_atom_site_aniso_U_12
_atom_site_aniso_U_13
_atom_site_aniso_U_23
Cu1 0.03160(19) 0.0507(2) 0.0433(2) 0.00257(13) 0.00549(13) 0.00151(14)
O1 0.0344(10) 0.0648(13) 0.0469(11) 0.0028(8) 0.0043(8) -0.0062(9)
N2 0.0357(11) 0.0430(12) 0.0442(13) 0.0004(9) 0.0047(9) 0.0042(9)
N1 0.0312(11) 0.0562(14) 0.0521(14) -0.0002(9) 0.0083(10) 0.0005(11)
C1 0.0412(14) 0.0423(15) 0.0486(17) -0.0065(11) 0.0073(11) 0.0018(12)
N3 0.0408(12) 0.0539(14) 0.0489(14) 0.0061(11) 0.0080(10) 0.0039(11)
O1W 0.0436(13) 0.174(3) 0.0718(18) -0.0051(16) 0.0055(12) -0.0185(18)
C10 0.0467(16) 0.0547(16) 0.0497(17) 0.0006(13) 0.0028(13) 0.0026(13)
C7 0.0406(14) 0.0480(15) 0.0501(17) 0.0011(12) 0.0145(12) 0.0022(13)
C6 0.0427(15) 0.0533(17) 0.0525(18) -0.0056(12) 0.0004(12) -0.0015(13)
N4 0.0453(14) 0.096(2) 0.0449(14) 0.0191(14) 0.0118(11) 0.0100(14)
C14 0.0391(14) 0.0506(15) 0.0396(14) 0.0007(11) 0.0008(11) 0.0042(12)
C3 0.0577(17) 0.0534(17) 0.0491(17) -0.0048(13) 0.0165(14) 0.0012(13)
C8 0.0320(14) 0.082(2) 0.061(2) 0.0052(14) 0.0089(13) -0.0044(16)
C13 0.0336(15) 0.069(2) 0.070(2) 0.0030(13) -0.0012(13) -0.0001(17)
C2 0.0431(14) 0.0453(14) 0.0448(16) -0.0048(11) 0.0099(11) 0.0029(12)
C11 0.065(2) 0.068(2) 0.0484(18) -0.0034(16) -0.0009(15) -0.0006(15)
C4 0.073(2) 0.0593(19) 0.0467(18) -0.0120(16) 0.0101(15) -0.0048(14)
C9 0.0321(13) 0.0475(15) 0.0569(17) -0.0037(11) 0.0056(11) 0.0026(13)
C12 0.0453(18) 0.073(2) 0.071(2) -0.0014(16) -0.0122(15) 0.0050(18)
C5 0.0582(18) 0.0539(16) 0.0496(18) -0.0096(14) -0.0025(14) 0.0038(14)
C15 0.0403(15) 0.079(2) 0.0451(16) 0.0023(15) 0.0084(12) -0.0045(15)
N5 0.0517(17) 0.104(3) 0.074(2) 0.0257(16) 0.0057(14) -0.0008(17)

loop_
_atom_type_symbol
_atom_type_description
_atom_type_scat_dispersion_real
_atom_type_scat_dispersion_imag
_atom_type_scat_source
C C 0.0033 0.0016 'International Tables Vol C Tables 4.2.6.8 and 6.1.1.4'
H H 0.0000 0.0000 'International Tables Vol C Tables 4.2.6.8 and 6.1.1.4'
N N 0.0061 0.0033 'International Tables Vol C Tables 4.2.6.8 and 6.1.1.4'
O O 0.0106 0.0060 'International Tables Vol C Tables 4.2.6.8 and 6.1.1.4'
Cu Cu 0.3201 1.2651 'International Tables Vol C Tables 4.2.6.8 and 6.1.1.4'

loop_
_geom_angle_atom_site_label_1
_geom_angle_atom_site_label_2
_geom_angle_atom_site_label_3
_geom_angle
O1 Cu1 N1 93.37(9)
O1 Cu1 N3 89.62(9)
N1 Cu1 N3 171.71(10)
O1 Cu1 N2 175.47(9)
N1 Cu1 N2 82.22(10)
N3 Cu1 N2 94.61(10)
C1 O1 Cu1 127.05(18)
C9 N2 C10 118.6(2)
C9 N2 Cu1 114.9(2)
C10 N2 Cu1 126.45(19)
C7 N1 C8 117.6(2)
C7 N1 Cu1 126.15(19)
C8 N1 Cu1 116.1(2)
O1 C1 C6 118.8(3)
O1 C1 C2 123.8(3)
C6 C1 C2 117.4(3)
C14 N3 Cu1 170.9(2)
H1WA O1W H1WB 103.3
N2 C10 C11 122.3(3)
N2 C10 H10A 118.9
C11 C10 H10A 118.9
N1 C7 C2 125.9(3)
N1 C7 H7A 117.0
C2 C7 H7A 117.0
C5 C6 C1 120.8(3)
C5 C6 H6A 119.6
C1 C6 H6A 119.6
C14 N4 C15 121.7(3)
N3 C14 N4 172.7(3)
C4 C3 C2 122.1(3)
C4 C3 H3A 119.0
C2 C3 H3A 119.0
N1 C8 C9 109.6(2)
N1 C8 H8A 109.7
C9 C8 H8A 109.7
N1 C8 H8B 109.7
C9 C8 H8B 109.7
H8A C8 H8B 108.2
C12 C13 C9 119.3(3)
C12 C13 H13A 120.3
C9 C13 H13A 120.3
C3 C2 C1 119.5(3)
C3 C2 C7 117.3(3)
C1 C2 C7 123.0(3)
C10 C11 C12 119.1(3)
C10 C11 H11A 120.5
C12 C11 H11A 120.5
C3 C4 C5 118.1(3)
C3 C4 H4B 120.9
C5 C4 H4B 120.9
N2 C9 C13 121.5(3)
N2 C9 C8 116.4(2)
C13 C9 C8 122.1(3)
C13 C12 C11 119.3(3)
C13 C12 H12A 120.4
C11 C12 H12A 120.4
C6 C5 C4 122.0(3)
C6 C5 H5A 119.0
C4 C5 H5A 119.0
N5 C15 N4 173.6(3)

loop_
_geom_bond_atom_site_label_1
_geom_bond_atom_site_label_2
_geom_bond_distance
Cu1 O1 1.9181(19)
Cu1 N1 1.931(2)
Cu1 N3 1.948(2)
Cu1 N2 2.008(2)
O1 C1 1.335(4)
N2 C9 1.342(4)
N2 C10 1.351(4)
N1 C7 1.293(4)
N1 C8 1.466(4)
C1 C6 1.407(4)
C1 C2 1.421(4)
N3 C14 1.152(3)
O1W H1WA 0.8754
O1W H1WB 0.8814
C10 C11 1.367(4)
C10 H10A 0.9300
C7 C2 1.432(4)
C7 H7A 0.9300
C6 C5 1.379(4)
C6 H6A 0.9300
N4 C14 1.284(4)
N4 C15 1.306(4)
C3 C4 1.372(4)
C3 C2 1.401(4)
C3 H3A 0.9300
C8 C9 1.487(4)
C8 H8A 0.9700
C8 H8B 0.9700
C13 C12 1.369(5)
C13 C9 1.386(4)
C13 H13A 0.9300
C11 C12 1.377(5)
C11 H11A 0.9300
C4 C5 1.384(4)
C4 H4B 0.9300
C12 H12A 0.9300
C5 H5A 0.9300
C15 N5 1.144(4)

loop_
_geom_hbond_atom_site_label_D
_geom_hbond_atom_site_label_H
_geom_hbond_atom_site_label_A
_geom_hbond_site_symmetry_A
_geom_hbond_distance_DH
_geom_hbond_distance_HA
_geom_hbond_distance_DA
_geom_hbond_angle_DHA
O1W H1WA N5 3_566 0.88 2.08 2.947(4) 172.6
O1W H1WB O1 . 0.88 2.04 2.909(3) 167.4
O1W H1WB N3 . 0.88 2.69 3.157(3) 114.7

loop_
_geom_torsion_atom_site_label_1
_geom_torsion_atom_site_label_2
_geom_torsion_atom_site_label_3
_geom_torsion_atom_site_label_4
_geom_torsion
N1 Cu1 O1 C1 7.4(2)
N3 Cu1 O1 C1 -164.8(2)
N1 Cu1 N2 C9 0.57(19)
N3 Cu1 N2 C9 172.9(2)
N1 Cu1 N2 C10 -175.2(2)
N3 Cu1 N2 C10 -2.9(2)
O1 Cu1 N1 C7 -8.8(3)
N2 Cu1 N1 C7 170.1(3)
O1 Cu1 N1 C8 175.4(2)
N2 Cu1 N1 C8 -5.6(2)
Cu1 O1 C1 C6 176.29(19)
Cu1 O1 C1 C2 -4.3(4)
C9 N2 C10 C11 0.8(4)
Cu1 N2 C10 C11 176.5(2)
C8 N1 C7 C2 -177.1(3)
Cu1 N1 C7 C2 7.2(4)
O1 C1 C6 C5 176.7(3)
C2 C1 C6 C5 -2.8(4)
C7 N1 C8 C9 -167.0(3)
Cu1 N1 C8 C9 9.1(3)
C4 C3 C2 C1 0.2(4)
C4 C3 C2 C7 -176.8(3)
O1 C1 C2 C3 -177.5(2)
C6 C1 C2 C3 2.0(4)
O1 C1 C2 C7 -0.6(4)
C6 C1 C2 C7 178.9(3)
N1 C7 C2 C3 175.9(3)
N1 C7 C2 C1 -1.1(5)
N2 C10 C11 C12 -1.4(5)
C2 C3 C4 C5 -1.7(5)
C10 N2 C9 C13 -0.1(4)
Cu1 N2 C9 C13 -176.2(2)
C10 N2 C9 C8 -179.3(3)
Cu1 N2 C9 C8 4.5(3)
C12 C13 C9 N2 -0.1(5)
C12 C13 C9 C8 179.1(3)
N1 C8 C9 N2 -8.7(4)
N1 C8 C9 C13 172.0(3)
C9 C13 C12 C11 -0.4(5)
C10 C11 C12 C13 1.2(5)
C1 C6 C5 C4 1.4(5)
C3 C4 C5 C6 0.9(5)
